data_7153217
loop_
_publ_author_name
'Skibi\'nski, Maciej'
'Urbina-Blanco, C\'esar A'
'Slawin, Alexandra M. Z.'
'Nolan, Steven P.'
'O'Hagan, David'

_publ_section_title
;
 Synthesis and structure of large difluoromethylene containing alicycles
 by ring closing metathesis (RCM).
;
_journal_issue 47
_journal_name_full 'Organic &amp; biomolecular chemistry'
_journal_page_first 8209
_journal_page_last 8213
_journal_paper_doi 10.1039/c3ob42062k
_journal_volume 11
_journal_year 2013
_chemical_formula_moiety 'C22 H38 S4'
_chemical_formula_sum 'C22 H38 S4'
_chemical_formula_weight 430.78
_space_group_IT_number 15
_symmetry_cell_setting monoclinic
_symmetry_Int_Tables_number 15
_symmetry_space_group_name_Hall '-C 2yc'
_symmetry_space_group_name_H-M 'C 1 2/c 1'
_atom_sites_solution_hydrogens geom
_atom_sites_solution_primary direct
_atom_sites_solution_secondary difmap
_cell_angle_alpha 90.0000
_cell_angle_beta 97.812(9)
_cell_angle_gamma 90.0000
_cell_formula_units_Z 4
_cell_length_a 23.528(7)
_cell_length_b 9.944(3)
_cell_length_c 10.012(4)
_cell_measurement_temperature 93
_cell_measurement_theta_max 25.35
_cell_volume 2320.7(14)
_computing_cell_refinement 'CrystalClear-SM Expert 2.0 rc13'
_computing_data_collection 'CrystalClear-SM Expert 2.0 rc13 (Rigaku, 2009)'
_computing_data_reduction 'CrystalClear-SM Expert 2.0 rc13'
_computing_molecular_graphics 'CrystalStructure 4.0'
_computing_publication_material 'CrystalStructure 4.0 (Rigaku, 2010)'
_computing_structure_refinement 'SHELXL97 (Sheldrick, 2008)'
_computing_structure_solution 'SIR2004 (Burla, et al., 2005)'
_diffrn_ambient_temperature 93
_diffrn_detector_area_resol_mean 14.629
_diffrn_measured_fraction_theta_full 0.980
_diffrn_measured_fraction_theta_max 0.976
_diffrn_measurement_device_type 'Rigaku Mercury70'
_diffrn_measurement_method \w
_diffrn_radiation_type 'Mo K\a'
_diffrn_radiation_wavelength 0.71075
_diffrn_reflns_av_R_equivalents 0.0374
_diffrn_reflns_limit_h_max 25
_diffrn_reflns_limit_h_min -27
_diffrn_reflns_limit_k_max 11
_diffrn_reflns_limit_k_min -11
_diffrn_reflns_limit_l_max 12
_diffrn_reflns_limit_l_min -9
_diffrn_reflns_number 6994
_diffrn_reflns_theta_full 25.00
_diffrn_reflns_theta_max 25.33
_diffrn_standards_number 0
_exptl_absorpt_coefficient_mu 0.414
_exptl_absorpt_correction_type none
_exptl_crystal_colour colorless
_exptl_crystal_density_diffrn 1.233
_exptl_crystal_density_method 'not measured'
_exptl_crystal_description prism
_exptl_crystal_F_000 936.00
_exptl_crystal_size_max 0.200
_exptl_crystal_size_mid 0.200
_exptl_crystal_size_min 0.200
_refine_diff_density_max 0.350
_refine_diff_density_min -0.330
_refine_ls_extinction_method none
_refine_ls_goodness_of_fit_ref 0.613
_refine_ls_hydrogen_treatment constr
_refine_ls_number_parameters 118
_refine_ls_number_reflns 2063
_refine_ls_number_restraints 0
_refine_ls_R_factor_gt 0.0358
_refine_ls_shift/su_max 0.001
_refine_ls_structure_factor_coef Fsqd
_refine_ls_weighting_details 'w = 1/[\s^2^(Fo^2^)+(0.1459P)^2^+10.1848P] where P=(Fo^2^+2Fc^2^)/3'
_refine_ls_weighting_scheme calc
_refine_ls_wR_factor_ref 0.1309
_reflns_number_gt 1851
_reflns_number_total 2063
_reflns_threshold_expression F^2^>2.0\s(F^2^)
_cod_data_source_file c3ob42062k.txt
_cod_data_source_block 8d
_cod_original_cell_volume 2320.6(13)
_cod_database_code 7153217

loop_
_symmetry_equiv_pos_site_id
_symmetry_equiv_pos_as_xyz
1 +X,+Y,+Z
2 -X,+Y,1/2-Z
3 -X,-Y,-Z
4 +X,-Y,1/2+Z
5 1/2+X,1/2+Y,+Z
6 1/2-X,1/2+Y,1/2-Z
7 1/2-X,1/2-Y,-Z
8 1/2+X,1/2-Y,1/2+Z

loop_
_atom_site_label
_atom_site_type_symbol
_atom_site_fract_x
_atom_site_fract_y
_atom_site_fract_z
_atom_site_U_iso_or_equiv
_atom_site_adp_type
_atom_site_occupancy
_atom_site_symmetry_multiplicity
_atom_site_calc_flag
_atom_site_refinement_flags
S4 S 0.85203(2) 0.04890(5) 0.37049(6) 0.0229(3) Uani 1.0 8 d .
S8 S 0.80679(2) 0.23250(5) 0.14042(5) 0.0197(2) Uani 1.0 8 d .
C1 C 0.97475(9) 0.1413(3) 0.2905(3) 0.0239(5) Uani 1.0 8 d .
C2 C 0.91741(9) 0.1623(3) 0.1998(2) 0.0203(5) Uani 1.0 8 d .
C3 C 0.86664(9) 0.1989(2) 0.2746(2) 0.0174(5) Uani 1.0 8 d .
C5 C 0.78461(9) 0.0918(3) 0.4283(3) 0.0242(5) Uani 1.0 8 d .
C6 C 0.73604(9) 0.1199(3) 0.3152(3) 0.0235(5) Uani 1.0 8 d .
C7 C 0.74613(9) 0.2451(3) 0.2338(3) 0.0199(5) Uani 1.0 8 d .
C9 C 0.87860(9) 0.3227(2) 0.3668(2) 0.0191(5) Uani 1.0 8 d .
C10 C 0.90296(9) 0.4447(2) 0.3009(3) 0.0204(5) Uani 1.0 8 d .
C11 C 0.90530(10) 0.5703(3) 0.3896(3) 0.0232(5) Uani 1.0 8 d .
C12 C 0.92601(9) 0.6963(3) 0.3204(3) 0.0257(5) Uani 1.0 8 d .
C13 C 0.98877(10) 0.6935(3) 0.3070(3) 0.0251(5) Uani 1.0 8 d .
H1A H 0.9802 0.2138 0.3588 0.0287 Uiso 1.0 8 calc R
H1B H 0.9738 0.0545 0.3387 0.0287 Uiso 1.0 8 calc R
H2A H 0.9078 0.0788 0.1477 0.0244 Uiso 1.0 8 calc R
H2B H 0.9223 0.2347 0.1345 0.0244 Uiso 1.0 8 calc R
H5A H 0.7731 0.0169 0.4840 0.0290 Uiso 1.0 8 calc R
H5B H 0.7905 0.1723 0.4867 0.0290 Uiso 1.0 8 calc R
H6A H 0.6999 0.1311 0.3543 0.0282 Uiso 1.0 8 calc R
H6B H 0.7314 0.0414 0.2539 0.0282 Uiso 1.0 8 calc R
H7A H 0.7523 0.3228 0.2960 0.0238 Uiso 1.0 8 calc R
H7B H 0.7111 0.2634 0.1696 0.0238 Uiso 1.0 8 calc R
H9A H 0.8424 0.3497 0.3992 0.0229 Uiso 1.0 8 calc R
H9B H 0.9059 0.2964 0.4465 0.0229 Uiso 1.0 8 calc R
H10A H 0.8789 0.4636 0.2139 0.0245 Uiso 1.0 8 calc R
H10B H 0.9421 0.4233 0.2817 0.0245 Uiso 1.0 8 calc R
H11A H 0.9314 0.5533 0.4740 0.0279 Uiso 1.0 8 calc R
H11B H 0.8666 0.5879 0.4140 0.0279 Uiso 1.0 8 calc R
H12A H 0.9038 0.7049 0.2295 0.0308 Uiso 1.0 8 calc R
H12B H 0.9180 0.7768 0.3730 0.0308 Uiso 1.0 8 calc R
H13 H 1.0148 0.6914 0.3882 0.0301 Uiso 1.0 8 calc R

loop_
_atom_site_aniso_label
_atom_site_aniso_U_11
_atom_site_aniso_U_22
_atom_site_aniso_U_33
_atom_site_aniso_U_12
_atom_site_aniso_U_13
_atom_site_aniso_U_23
S4 0.0194(4) 0.0191(4) 0.0310(4) 0.00322(19) 0.0061(3) 0.0060(2)
S8 0.0173(4) 0.0227(4) 0.0187(4) -0.00057(19) 0.0004(3) -0.00100(19)
C1 0.0169(12) 0.0292(13) 0.0266(12) 0.0028(9) 0.0060(10) 0.0039(10)
C2 0.0187(11) 0.0211(12) 0.0220(11) -0.0003(9) 0.0056(9) -0.0020(9)
C3 0.0150(11) 0.0184(11) 0.0182(10) 0.0007(8) 0.0003(8) 0.0014(9)
C5 0.0234(12) 0.0208(12) 0.0298(12) 0.0016(9) 0.0094(10) 0.0066(10)
C6 0.0169(11) 0.0207(12) 0.0340(12) -0.0021(9) 0.0077(9) 0.0001(10)
C7 0.0169(11) 0.0187(12) 0.0238(12) 0.0008(8) 0.0019(9) -0.0002(9)
C9 0.0177(11) 0.0222(12) 0.0176(10) -0.0002(9) 0.0027(8) 0.0006(9)
C10 0.0182(11) 0.0209(12) 0.0223(11) -0.0009(8) 0.0035(9) -0.0008(9)
C11 0.0209(12) 0.0238(12) 0.0249(11) -0.0004(9) 0.0028(9) -0.0047(9)
C12 0.0239(13) 0.0208(12) 0.0319(12) 0.0009(9) 0.0024(10) -0.0033(10)
C13 0.0224(12) 0.0217(12) 0.0294(12) -0.0004(9) -0.0028(9) -0.0017(9)

loop_
_atom_type_symbol
_atom_type_description
_atom_type_scat_dispersion_real
_atom_type_scat_dispersion_imag
_atom_type_scat_source
C C 0.0033 0.0016
;
International Tables for Crystallography
(1992, Vol. C, Tables 4.2.6.8 and 6.1.1.4)
;
H H 0.0000 0.0000
;
International Tables for Crystallography
(1992, Vol. C, Table 6.1.1.4)
;
S S 0.1246 0.1234
;
International Tables for Crystallography
(1992, Vol. C, Tables 4.2.6.8 and 6.1.1.4)
;

loop_
_geom_angle_atom_site_label_1
_geom_angle_atom_site_label_2
_geom_angle_atom_site_label_3
_geom_angle
_geom_angle_publ_flag
_geom_angle_site_symmetry_1
_geom_angle_site_symmetry_3
C3 S4 C5 102.15(11) yes . .
C3 S8 C7 102.37(10) yes . .
C1 C1 C2 111.75(18) yes 2_755 .
C1 C2 C3 115.00(18) yes . .
S4 C3 S8 110.56(11) yes . .
S4 C3 C2 106.04(15) yes . .
S4 C3 C9 111.63(15) yes . .
S8 C3 C2 104.81(14) yes . .
S8 C3 C9 110.57(14) yes . .
C2 C3 C9 112.96(18) yes . .
S4 C5 C6 114.02(17) yes . .
C5 C6 C7 113.09(18) yes . .
S8 C7 C6 114.18(16) yes . .
C3 C9 C10 115.08(18) yes . .
C9 C10 C11 112.55(19) yes . .
C10 C11 C12 113.03(19) yes . .
C11 C12 C13 113.53(19) yes . .
C12 C13 C13 126.3(2) yes . 2_755
C1 C1 H1A 109.269 no 2_755 .
C1 C1 H1B 109.276 no 2_755 .
C2 C1 H1A 109.263 no . .
C2 C1 H1B 109.264 no . .
H1A C1 H1B 107.940 no . .
C1 C2 H2A 108.517 no . .
C1 C2 H2B 108.531 no . .
C3 C2 H2A 108.517 no . .
C3 C2 H2B 108.514 no . .
H2A C2 H2B 107.521 no . .
S4 C5 H5A 108.741 no . .
S4 C5 H5B 108.741 no . .
C6 C5 H5A 108.759 no . .
C6 C5 H5B 108.755 no . .
H5A C5 H5B 107.644 no . .
C5 C6 H6A 108.958 no . .
C5 C6 H6B 108.973 no . .
C7 C6 H6A 108.959 no . .
C7 C6 H6B 108.969 no . .
H6A C6 H6B 107.756 no . .
S8 C7 H7A 108.700 no . .
S8 C7 H7B 108.714 no . .
C6 C7 H7A 108.707 no . .
C6 C7 H7B 108.713 no . .
H7A C7 H7B 107.633 no . .
C3 C9 H9A 108.497 no . .
C3 C9 H9B 108.499 no . .
C10 C9 H9A 108.504 no . .
C10 C9 H9B 108.489 no . .
H9A C9 H9B 107.524 no . .
C9 C10 H10A 109.078 no . .
C9 C10 H10B 109.088 no . .
C11 C10 H10A 109.086 no . .
C11 C10 H10B 109.087 no . .
H10A C10 H10B 107.838 no . .
C10 C11 H11A 108.980 no . .
C10 C11 H11B 108.977 no . .
C12 C11 H11A 108.978 no . .
C12 C11 H11B 108.974 no . .
H11A C11 H11B 107.769 no . .
C11 C12 H12A 108.860 no . .
C11 C12 H12B 108.859 no . .
C13 C12 H12A 108.862 no . .
C13 C12 H12B 108.863 no . .
H12A C12 H12B 107.705 no . .
C12 C13 H13 116.859 no . .
C13 C13 H13 116.888 no 2_755 .

loop_
_geom_bond_atom_site_label_1
_geom_bond_atom_site_label_2
_geom_bond_distance
_geom_bond_publ_flag
_geom_bond_site_symmetry_2
S4 C3 1.832(3) yes .
S4 C5 1.812(3) yes .
S8 C3 1.840(2) yes .
S8 C7 1.814(3) yes .
C1 C1 1.527(4) yes 2_755
C1 C2 1.535(3) yes .
C2 C3 1.537(4) yes .
C3 C9 1.542(3) yes .
C5 C6 1.521(3) yes .
C6 C7 1.524(4) yes .
C9 C10 1.529(3) yes .
C10 C11 1.529(3) yes .
C11 C12 1.543(4) yes .
C12 C13 1.501(4) yes .
C13 C13 1.320(4) yes 2_755
C1 H1A 0.990 no .
C1 H1B 0.990 no .
C2 H2A 0.990 no .
C2 H2B 0.990 no .
C5 H5A 0.990 no .
C5 H5B 0.990 no .
C6 H6A 0.990 no .
C6 H6B 0.990 no .
C7 H7A 0.990 no .
C7 H7B 0.990 no .
C9 H9A 0.990 no .
C9 H9B 0.990 no .
C10 H10A 0.990 no .
C10 H10B 0.990 no .
C11 H11A 0.990 no .
C11 H11B 0.990 no .
C12 H12A 0.990 no .
C12 H12B 0.990 no .
C13 H13 0.950 no .

loop_
_geom_contact_atom_site_label_1
_geom_contact_atom_site_label_2
_geom_contact_distance
_geom_contact_publ_flag
_geom_contact_site_symmetry_2
S4 C1 3.233(3) no .
S4 C7 3.311(3) no .
S8 C5 3.308(3) no .
S8 C10 3.342(3) no .
C1 C9 3.070(4) no .
C1 C10 3.466(4) no .
C2 C10 3.020(4) no .
C3 C6 3.250(4) no .
C5 C9 3.303(4) no .
C7 C9 3.310(3) no .
C10 C13 3.188(4) no .
C11 C13 3.594(4) no 2_755
S4 H1A 3.4482 no .
S4 H1B 2.9251 no .
S4 H2A 2.7532 no .
S4 H2B 3.5770 no .
S4 H6B 2.9197 no .
S4 H9A 3.0162 no .
S4 H9B 2.8255 no .
S8 H2A 2.8175 no .
S8 H2B 2.7270 no .
S8 H5B 3.5898 no .
S8 H6B 2.9320 no .
S8 H9A 2.8605 no .
S8 H10A 2.8915 no .
C1 H2A 2.8185 no 2_755
C1 H2B 2.6074 no 2_755
C1 H9B 2.8512 no .
C1 H10B 2.9061 no .
C1 H10B 3.5494 no 2_755
C2 H1A 2.6069 no 2_755
C2 H1B 2.8497 no 2_755
C2 H9A 3.3967 no .
C2 H9B 2.8524 no .
C2 H10A 3.1388 no .
C2 H10B 2.7605 no .
C3 H1A 2.6939 no .
C3 H1B 2.8958 no .
C3 H5B 2.9709 no .
C3 H6B 3.5275 no .
C3 H7A 2.9938 no .
C3 H10A 2.7253 no .
C3 H10B 2.8473 no .
C5 H7A 2.7082 no .
C5 H7B 3.3751 no .
C5 H9A 2.9346 no .
C5 H9B 3.4900 no .
C6 H9A 3.4076 no .
C7 H5A 3.3755 no .
C7 H5B 2.7031 no .
C7 H9A 2.8161 no .
C9 H1A 2.6352 no .
C9 H1B 3.5183 no .
C9 H2A 3.4023 no .
C9 H2B 2.8078 no .
C9 H5B 2.9417 no .
C9 H7A 2.9607 no .
C9 H11A 2.7553 no .
C9 H11B 2.7000 no .
C10 H1A 2.9364 no .
C10 H2B 2.7477 no .
C10 H12A 2.6856 no .
C10 H12B 3.3889 no .
C11 H9A 2.6565 no .
C11 H9B 2.7825 no .
C11 H13 2.8461 no .
C12 H10A 2.7203 no .
C12 H10B 2.7756 no .
C12 H13 2.6630 no 2_755
C13 H10A 3.4814 no .
C13 H10B 2.8995 no .
C13 H10B 3.3224 no 2_755
C13 H11A 2.6785 no .
C13 H11B 3.3695 no .
C13 H12A 2.6061 no 2_755
C13 H12B 3.1330 no 2_755
H1A H1A 2.4832 no 2_755
H1A H1B 2.8588 no 2_755
H1A H2A 2.8622 no .
H1A H2A 2.9668 no 2_755
H1A H2B 2.4715 no .
H1A H2B 2.2953 no 2_755
H1A H9A 3.5865 no .
H1A H9B 2.2170 no .
H1A H10B 2.3558 no .
H1A H10B 3.2186 no 2_755
H1B H1B 2.2959 no 2_755
H1B H2A 2.3060 no .
H1B H2A 2.7826 no 2_755
H1B H2B 2.8604 no .
H1B H2B 3.0139 no 2_755
H1B H9B 3.1572 no .
H2B H9B 3.2577 no .
H2B H10A 2.6601 no .
H2B H10B 2.3919 no .
H5A H6A 2.3091 no .
H5A H6B 2.3902 no .
H5A H7A 3.5752 no .
H5B H6A 2.3878 no .
H5B H6B 2.8603 no .
H5B H7A 2.4951 no .
H5B H7B 3.5742 no .
H5B H9A 2.3782 no .
H5B H9B 3.0596 no .
H6A H7A 2.3854 no .
H6A H7B 2.3144 no .
H6B H7A 2.8621 no .
H6B H7B 2.3880 no .
H7A H9A 2.2444 no .
H7A H10A 3.4899 no .
H9A H10A 2.4288 no .
H9A H10B 2.8609 no .
H9A H11A 2.9373 no .
H9A H11B 2.4361 no .
H9B H10A 2.8616 no .
H9B H10B 2.3287 no .
H9B H11A 2.6299 no .
H9B H11B 3.0465 no .
H10A H11A 2.8688 no .
H10A H11B 2.4042 no .
H10A H12A 2.4702 no .
H10A H12B 3.5619 no .
H10B H10B 2.8787 no 2_755
H10B H11A 2.3606 no .
H10B H11B 2.8689 no .
H10B H12A 2.9670 no .
H10B H13 3.2669 no .
H10B H13 3.3906 no 2_755
H11A H12A 2.8740 no .
H11A H12B 2.4449 no .
H11A H13 2.6331 no .
H11B H12A 2.4437 no .
H11B H12B 2.3021 no .
H12A H13 2.8712 no .
H12A H13 2.3855 no 2_755
H12B H13 2.4160 no .
H12B H13 3.3434 no 2_755
H13 H13 2.7604 no 2_755
S4 H2A 3.1693 no 4_555
S4 H7A 3.5698 no 6_645
S4 H7B 3.2047 no 6_645
S4 H12B 3.1177 no 1_545
S8 H5A 2.9825 no 4_554
S8 H5A 3.5276 no 6_655
S8 H6B 3.4088 no 6_655
S8 H7B 3.0747 no 7_655
S8 H11B 3.3431 no 4_564
C2 H12B 3.3292 no 4_564
C5 H5B 3.1231 no 7_656
C5 H6A 3.4997 no 7_656
C5 H7A 3.5247 no 6_645
C5 H7A 3.1214 no 7_656
C5 H7B 3.4152 no 6_645
C6 H5B 2.9877 no 7_656
C6 H7A 3.1826 no 6_645
C6 H10A 3.0986 no 6_645
C6 H11B 3.1127 no 6_645
C6 H12A 3.3664 no 6_645
C7 H5A 3.4630 no 6_655
C7 H5B 3.1465 no 7_656
C7 H6B 2.9927 no 6_655
C7 H11B 3.2558 no 6_645
C9 H6A 3.5803 no 7_656
C9 H6B 3.4690 no 6_655
C9 H13 3.2638 no 3_766
C10 H6A 3.2682 no 6_655
C10 H6B 3.2781 no 6_655
C10 H11A 3.4284 no 4_564
C11 H2B 3.1082 no 4_565
C11 H6A 3.2877 no 6_655
C11 H6B 3.3517 no 6_655
C11 H7B 3.3319 no 6_655
C11 H10A 3.4045 no 4_565
C12 H2B 3.2312 no 4_565
C12 H6A 3.2932 no 6_655
C12 H7B 3.3102 no 6_655
C13 H1A 3.4524 no 3_766
C13 H9B 3.2521 no 3_766
H1A C13 3.4524 no 3_766
H1A H11A 3.3976 no 3_766
H1A H12B 3.3480 no 3_766
H1A H13 2.6902 no 3_766
H1B H1B 3.4717 no 3_756
H1B H12B 3.0960 no 1_545
H2A S4 3.1693 no 4_554
H2A H5A 3.4962 no 4_554
H2A H12B 3.1404 no 4_564
H2B C11 3.1082 no 4_564
H2B C12 3.2312 no 4_564
H2B H11A 2.6763 no 4_564
H2B H11B 2.9864 no 4_564
H2B H12B 2.6088 no 4_564
H2B H13 3.5796 no 4_564
H5A S8 2.9825 no 4_555
H5A S8 3.5276 no 6_645
H5A C7 3.4630 no 6_645
H5A H2A 3.4962 no 4_555
H5A H5B 3.4628 no 7_656
H5A H6B 3.0531 no 4_555
H5A H7A 3.3887 no 6_645
H5A H7A 2.8474 no 7_656
H5A H7B 3.0018 no 6_645
H5A H9A 3.3715 no 7_656
H5B C5 3.1231 no 7_656
H5B C6 2.9877 no 7_656
H5B C7 3.1465 no 7_656
H5B H5A 3.4628 no 7_656
H5B H5B 2.4945 no 7_656
H5B H6A 2.5117 no 7_656
H5B H7A 2.5181 no 7_656
H5B H7B 3.5055 no 7_656
H5B H9A 3.4768 no 7_656
H5B H12A 3.5689 no 4_565
H6A C5 3.4997 no 7_656
H6A C9 3.5803 no 7_656
H6A C10 3.2682 no 6_645
H6A C11 3.2877 no 6_645
H6A C12 3.2932 no 6_645
H6A H5B 2.5117 no 7_656
H6A H7A 3.5587 no 7_656
H6A H9A 2.7889 no 7_656
H6A H9B 3.4705 no 7_656
H6A H10A 2.5162 no 6_645
H6A H11B 2.9500 no 6_645
H6A H12A 2.5754 no 6_645
H6B S8 3.4088 no 6_645
H6B C7 2.9927 no 6_645
H6B C9 3.4690 no 6_645
H6B C10 3.2781 no 6_645
H6B C11 3.3517 no 6_645
H6B H5A 3.0531 no 4_554
H6B H7A 2.2750 no 6_645
H6B H7B 3.1268 no 6_645
H6B H9A 2.8762 no 6_645
H6B H10A 2.7683 no 6_645
H6B H11B 2.7015 no 6_645
H6B H12A 3.5954 no 6_645
H7A S4 3.5698 no 6_655
H7A C5 3.5247 no 6_655
H7A C5 3.1214 no 7_656
H7A C6 3.1826 no 6_655
H7A H5A 3.3887 no 6_655
H7A H5A 2.8474 no 7_656
H7A H5B 2.5181 no 7_656
H7A H6A 3.5587 no 7_656
H7A H6B 2.2750 no 6_655
H7B S4 3.2047 no 6_655
H7B S8 3.0747 no 7_655
H7B C5 3.4152 no 6_655
H7B C11 3.3319 no 6_645
H7B C12 3.3102 no 6_645
H7B H5A 3.0018 no 6_655
H7B H5B 3.5055 no 7_656
H7B H6B 3.1268 no 6_655
H7B H11B 2.5835 no 6_645
H7B H12A 3.0677 no 6_645
H7B H12B 3.0140 no 6_645
H9A H5A 3.3715 no 7_656
H9A H5B 3.4768 no 7_656
H9A H6A 2.7889 no 7_656
H9A H6B 2.8762 no 6_655
H9A H12A 3.4660 no 4_565
H9B C13 3.2521 no 3_766
H9B H6A 3.4705 no 7_656
H9B H12A 2.8400 no 4_565
H9B H13 2.3214 no 3_766
H10A C6 3.0986 no 6_655
H10A C11 3.4045 no 4_564
H10A H6A 2.5162 no 6_655
H10A H6B 2.7683 no 6_655
H10A H11A 2.8514 no 4_564
H10A H11B 3.0210 no 4_564
H10B H11A 3.5922 no 3_766
H10B H11A 3.0652 no 4_564
H10B H13 3.5124 no 3_766
H11A C10 3.4284 no 4_565
H11A H1A 3.3976 no 3_766
H11A H2B 2.6763 no 4_565
H11A H10A 2.8514 no 4_565
H11A H10B 3.5922 no 3_766
H11A H10B 3.0652 no 4_565
H11A H11A 3.3689 no 3_766
H11A H13 2.9916 no 3_766
H11B S8 3.3431 no 4_565
H11B C6 3.1127 no 6_655
H11B C7 3.2558 no 6_655
H11B H2B 2.9864 no 4_565
H11B H6A 2.9500 no 6_655
H11B H6B 2.7015 no 6_655
H11B H7B 2.5835 no 6_655
H11B H10A 3.0210 no 4_565
H12A C6 3.3664 no 6_655
H12A H5B 3.5689 no 4_564
H12A H6A 2.5754 no 6_655
H12A H6B 3.5954 no 6_655
H12A H7B 3.0677 no 6_655
H12A H9A 3.4660 no 4_564
H12A H9B 2.8400 no 4_564
H12B S4 3.1177 no 1_565
H12B C2 3.3292 no 4_565
H12B H1A 3.3480 no 3_766
H12B H1B 3.0960 no 1_565
H12B H2A 3.1404 no 4_565
H12B H2B 2.6088 no 4_565
H12B H7B 3.0140 no 6_655
H13 C9 3.2638 no 3_766
H13 H1A 2.6902 no 3_766
H13 H2B 3.5796 no 4_565
H13 H9B 2.3214 no 3_766
H13 H10B 3.5124 no 3_766
H13 H11A 2.9916 no 3_766

loop_
_geom_torsion_atom_site_label_1
_geom_torsion_atom_site_label_2
_geom_torsion_atom_site_label_3
_geom_torsion_atom_site_label_4
_geom_torsion
_geom_torsion_publ_flag
_geom_torsion_site_symmetry_1
_geom_torsion_site_symmetry_3
_geom_torsion_site_symmetry_4
C3 S4 C5 C6 59.74(16) no . . .
C5 S4 C3 S8 -56.90(13) no . . .
C5 S4 C3 C2 -169.97(11) no . . .
C5 S4 C3 C9 66.63(14) no . . .
C3 S8 C7 C6 -58.39(15) no . . .
C7 S8 C3 S4 56.41(13) no . . .
C7 S8 C3 C2 170.26(11) no . . .
C7 S8 C3 C9 -67.72(14) no . . .
C1 C1 C2 C3 -165.34(17) no 2_755 . .
C2 C1 C1 C2 163.13(17) no . 2_755 2_755
C1 C2 C3 S4 -68.1(2) no . . .
C1 C2 C3 S8 174.95(16) no . . .
C1 C2 C3 C9 54.5(3) no . . .
S4 C3 C9 C10 168.17(12) no . . .
S8 C3 C9 C10 -68.31(19) no . . .
C2 C3 C9 C10 48.8(3) no . . .
S4 C5 C6 C7 -65.8(2) no . . .
C5 C6 C7 S8 65.1(3) no . . .
C3 C9 C10 C11 171.26(15) no . . .
C9 C10 C11 C12 -176.16(15) no . . .
C10 C11 C12 C13 -71.7(3) no . . .
C11 C12 C13 C13 117.4(3) no . . 2_755
C12 C13 C13 C12 177.28(19) no . 2_755 2_755
